data_4133966
loop_
_publ_author_name
'Mondal, Aditesh'
'Reddy, Kiran P.'
'Bertke, Jeffery A.'
'Kundu, Subrata'

_publ_contact_author 'Subrata Kundu'
_publ_section_title
;
 Phenol Reduces Nitrite to NO at Copper(II): Role of a Proton-Responsive
 Outer Coordination Sphere in Phenol Oxidation.
;
_journal_issue 4
_journal_name_full 'Journal of the American Chemical Society'
_journal_page_first 1726
_journal_page_last 1730
_journal_paper_doi 10.1021/jacs.9b11597
_journal_volume 142
_journal_year 2020
_chemical_formula_moiety 'C33 H45 N6 O5 Zn, Cl O4'
_chemical_formula_sum 'C33 H45 Cl N6 O9 Zn'
_chemical_formula_weight 770.57
_chemical_name_common '[mC]Zn(O2N)(ClO4)'
_space_group_crystal_system monoclinic
_space_group_IT_number 15
_space_group_name_Hall '-C 2yc'
_space_group_name_H-M_alt 'C 1 2/c 1'
_atom_sites_solution_hydrogens mixed
_atom_sites_solution_primary intrinsic
_audit_creation_method SHELXL-2018/3
_cell_angle_alpha 90
_cell_angle_beta 104.035(3)
_cell_angle_gamma 90
_cell_formula_units_Z 8
_cell_length_a 21.826(2)
_cell_length_b 14.9230(15)
_cell_length_c 21.694(2)
_cell_measurement_reflns_used 3711
_cell_measurement_temperature 150(2)
_cell_measurement_theta_max 21.48
_cell_measurement_theta_min 2.37
_cell_volume 6855.0(11)
_computing_cell_refinement 'SAINT V8.37A (Bruker, 2005)'
_computing_data_collection 'APEX3 V2016.5-0 (Bruker, 2016)'
_computing_data_reduction
; 
SAINT V8.37A, XPREP v2014/2, TWINABS V2012/1 (Bruker, 2016) 
;
_computing_molecular_graphics 'SHELXLE v932 (Hubschle, 2011)'
_computing_publication_material 'XCIF V2014-2 (Bruker, 2014)'
_computing_structure_refinement 'SHELX-2018-3 (Sheldrick, 2015)'
_computing_structure_solution 'SHELX-2014-5 (Sheldrick, 2015)'
_diffrn_ambient_temperature 150(2)
_diffrn_measured_fraction_theta_full 0.979
_diffrn_measured_fraction_theta_max 0.951
_diffrn_measurement_device 'Bruker APEX ApexII CCD'
_diffrn_measurement_method 'profile data from \f and \w scans'
_diffrn_radiation_monochromator 'multilayer mirrors'
_diffrn_radiation_source 'fine-focus sealed tube'
_diffrn_radiation_type MoK\a
_diffrn_radiation_wavelength 0.71073
_diffrn_reflns_av_R_equivalents 0.0677
_diffrn_reflns_av_unetI/netI 0.2091
_diffrn_reflns_Laue_measured_fraction_full 0.979
_diffrn_reflns_Laue_measured_fraction_max 0.951
_diffrn_reflns_number 8134
_diffrn_reflns_point_group_measured_fraction_full 0.979
_diffrn_reflns_point_group_measured_fraction_max 0.951
_diffrn_reflns_theta_full 25.242
_diffrn_reflns_theta_max 28.330
_diffrn_reflns_theta_min 2.375
_exptl_absorpt_coefficient_mu 0.858
_exptl_absorpt_correction_T_max 0.745692
_exptl_absorpt_correction_T_min 0.642720
_exptl_absorpt_correction_type multi-scan
_exptl_absorpt_process_details 'SADABS V2016/2 (Bruker, 2016)'
_exptl_crystal_colour colourless
_exptl_crystal_density_diffrn 1.493
_exptl_crystal_density_method 'not measured'
_exptl_crystal_description needle
_exptl_crystal_F_000 3232
_exptl_crystal_size_max 0.220
_exptl_crystal_size_mid 0.085
_exptl_crystal_size_min 0.075
_refine_diff_density_max 0.705
_refine_diff_density_min -0.391
_refine_diff_density_rms 0.094
_refine_ls_extinction_method none
_refine_ls_goodness_of_fit_ref 0.935
_refine_ls_hydrogen_treatment mixed
_refine_ls_matrix_type full
_refine_ls_number_parameters 506
_refine_ls_number_reflns 8134
_refine_ls_number_restraints 219
_refine_ls_restrained_S_all 0.951
_refine_ls_R_factor_all 0.1747
_refine_ls_R_factor_gt 0.0665
_refine_ls_shift/su_max 0.000
_refine_ls_shift/su_mean 0.000
_refine_ls_structure_factor_coef Fsqd
_refine_ls_weighting_details 'w=1/[\s^2^(Fo^2^)+(0.0568P)^2^] where P=(Fo^2^+2Fc^2^)/3'
_refine_ls_weighting_scheme calc
_refine_ls_wR_factor_gt 0.1144
_refine_ls_wR_factor_ref 0.1340
_reflns_Friedel_coverage 0.000
_reflns_number_gt 3932
_reflns_number_total 8134
_reflns_threshold_expression 'I > 2\s(I)'
_cod_data_source_file ja9b11597_si_003.cif
_cod_data_source_block twin4_a
_cod_depositor_comments 'Adding full bibliography for 4133963--4133966.cif.'
_cod_original_cell_volume 6855.1(12)
_cod_original_sg_symbol_H-M 'C 2/c'
_cod_database_code 4133966
_shelx_shelxl_version_number 2018/3
_shelx_space_group_comment
;
The symmetry employed for this shelxl refinement is uniquely defined
by the following loop, which should always be used as a source of
symmetry information in preference to the above space-group names.
They are only intended as comments.
;
_shelx_estimated_absorpt_t_min 0.834
_shelx_estimated_absorpt_t_max 0.938

loop_
_space_group_symop_operation_xyz
'x, y, z'
'-x, y, -z+1/2'
'x+1/2, y+1/2, z'
'-x+1/2, y+1/2, -z+1/2'
'-x, -y, -z'
'x, -y, z-1/2'
'-x+1/2, -y+1/2, -z'
'x+1/2, -y+1/2, z-1/2'

loop_
_atom_site_label
_atom_site_type_symbol
_atom_site_fract_x
_atom_site_fract_y
_atom_site_fract_z
_atom_site_U_iso_or_equiv
_atom_site_adp_type
_atom_site_occupancy
_atom_site_site_symmetry_order
_atom_site_calc_flag
_atom_site_refinement_flags_posn
_atom_site_refinement_flags_adp
_atom_site_refinement_flags_occupancy
_atom_site_disorder_assembly
_atom_site_disorder_group
Zn1 Zn 0.39039(2) 0.41658(3) 0.39576(2) 0.02313(14) Uani 1 1 d . . . . .
O1 O 0.53091(12) 0.10325(17) 0.48895(12) 0.0337(7) Uani 1 1 d . . . . .
O2 O 0.52246(11) 0.13392(17) 0.32670(12) 0.0319(7) Uani 1 1 d . . . . .
O3 O 0.67139(12) 0.34153(17) 0.41387(12) 0.0320(7) Uani 1 1 d . . . . .
O4 O 0.46885(11) 0.33750(16) 0.41996(12) 0.0281(6) Uani 1 1 d . . . . .
O5 O 0.46502(12) 0.41693(18) 0.49946(12) 0.0321(6) Uani 1 1 d . . . . .
N1 N 0.32619(14) 0.5233(2) 0.39945(14) 0.0255(7) Uani 1 1 d . . . . .
N2 N 0.33608(14) 0.3507(2) 0.45693(14) 0.0229(7) Uani 1 1 d . . . . .
H2 H 0.3617(16) 0.364(2) 0.4933(17) 0.034 Uiso 1 1 d . U . . .
N3 N 0.32968(14) 0.3903(2) 0.30778(14) 0.0261(8) Uani 1 1 d . . . . .
H3 H 0.2985(17) 0.365(2) 0.3168(17) 0.039 Uiso 1 1 d . U . . .
N4 N 0.44826(14) 0.5308(2) 0.37750(14) 0.0254(8) Uani 1 1 d D . . . .
H4 H 0.4769(13) 0.533(2) 0.4125(10) 0.038 Uiso 1 1 d D U . . .
N5 N 0.63618(14) 0.1042(2) 0.43011(14) 0.0309(8) Uani 1 1 d . . . . .
N6 N 0.49538(15) 0.3593(2) 0.47711(16) 0.0331(8) Uani 1 1 d . . . . .
C1 C 0.29248(18) 0.5009(2) 0.44916(17) 0.0261(9) Uani 1 1 d . . . . .
H1A H 0.253765 0.535467 0.442133 0.031 Uiso 1 1 calc R U . . .
H1B H 0.318654 0.516901 0.490549 0.031 Uiso 1 1 calc R U . . .
C2 C 0.27693(16) 0.4020(2) 0.44820(17) 0.0274(9) Uani 1 1 d . . . . .
H2A H 0.256452 0.388076 0.482037 0.033 Uiso 1 1 calc R U . . .
H2B H 0.248371 0.386266 0.407997 0.033 Uiso 1 1 calc R U . . .
C3 C 0.28171(17) 0.5285(3) 0.33560(17) 0.0300(10) Uani 1 1 d . . . . .
H3A H 0.274610 0.590920 0.323624 0.036 Uiso 1 1 calc R U . . .
H3B H 0.241493 0.502830 0.337949 0.036 Uiso 1 1 calc R U . . .
C4 C 0.30567(18) 0.4797(3) 0.28446(17) 0.0341(10) Uani 1 1 d . . . . .
H4A H 0.271650 0.473336 0.246537 0.041 Uiso 1 1 calc R U . . .
H4B H 0.339196 0.514192 0.273533 0.041 Uiso 1 1 calc R U . . .
C5 C 0.36467(18) 0.6054(2) 0.41622(18) 0.0294(10) Uani 1 1 d . . . . .
H5A H 0.387490 0.602824 0.460523 0.035 Uiso 1 1 calc R U . . .
H5B H 0.337254 0.657418 0.410469 0.035 Uiso 1 1 calc R U . . .
C6 C 0.41150(18) 0.6141(2) 0.37432(18) 0.0315(10) Uani 1 1 d . . . . .
H6A H 0.388835 0.625545 0.330736 0.038 Uiso 1 1 calc R U . . .
H6B H 0.439745 0.664083 0.388728 0.038 Uiso 1 1 calc R U . . .
C7 C 0.32753(16) 0.2517(2) 0.45487(18) 0.0278(9) Uani 1 1 d . . . . .
H7A H 0.323451 0.230438 0.411808 0.033 Uiso 1 1 calc R U . . .
H7B H 0.289107 0.236447 0.467469 0.033 Uiso 1 1 calc R U . . .
C8 C 0.38306(17) 0.2067(2) 0.49879(17) 0.0229(9) Uani 1 1 d . . . . .
C9 C 0.43077(17) 0.1680(2) 0.47593(17) 0.0245(9) Uani 1 1 d . . . . .
H9 H 0.425390 0.161058 0.432341 0.029 Uiso 1 1 calc R U . . .
C10 C 0.48658(18) 0.1394(2) 0.51690(18) 0.0275(9) Uani 1 1 d . . . . .
C11 C 0.49462(19) 0.1502(2) 0.58166(18) 0.0328(10) Uani 1 1 d . . . . .
H11 H 0.532570 0.134368 0.609553 0.039 Uiso 1 1 calc R U . . .
C12 C 0.4453(2) 0.1850(2) 0.60468(18) 0.0340(10) Uani 1 1 d . . . . .
H12 H 0.449785 0.189128 0.648318 0.041 Uiso 1 1 calc R U . . .
C13 C 0.39039(19) 0.2133(2) 0.56418(18) 0.0305(10) Uani 1 1 d . . . . .
H13 H 0.358052 0.236807 0.580345 0.037 Uiso 1 1 calc R U . . .
C14 C 0.34943(18) 0.3396(3) 0.25625(17) 0.0325(10) Uani 1 1 d . . . . .
H14A H 0.382876 0.372079 0.243584 0.039 Uiso 1 1 calc R U . . .
H14B H 0.313919 0.334978 0.219522 0.039 Uiso 1 1 calc R U . . .
C15 C 0.37247(18) 0.2467(3) 0.27814(16) 0.0279(9) Uani 1 1 d . . . . .
C16 C 0.43604(17) 0.2282(3) 0.29381(16) 0.0281(9) Uani 1 1 d . . . . .
H16 H 0.464581 0.273888 0.292236 0.034 Uiso 1 1 calc R U . . .
C17 C 0.45862(18) 0.1428(3) 0.31193(16) 0.0292(10) Uani 1 1 d . . . . .
C18 C 0.41614(18) 0.0743(3) 0.31341(17) 0.0325(10) Uani 1 1 d . . . . .
H18 H 0.430499 0.016372 0.324403 0.039 Uiso 1 1 calc R U . . .
C19 C 0.35195(19) 0.0929(3) 0.29832(19) 0.0393(11) Uani 1 1 d . . . . .
H19 H 0.323302 0.047391 0.299959 0.047 Uiso 1 1 calc R U . . .
C20 C 0.33014(18) 0.1780(3) 0.28095(18) 0.0364(11) Uani 1 1 d . . . . .
H20 H 0.286995 0.189633 0.271076 0.044 Uiso 1 1 calc R U . . .
C21 C 0.48222(18) 0.5263(3) 0.32470(17) 0.0320(10) Uani 1 1 d . . . . .
H21A H 0.465281 0.476487 0.297031 0.038 Uiso 1 1 calc R U . . .
H21B H 0.473479 0.580742 0.299724 0.038 Uiso 1 1 calc R U . . .
C22 C 0.55276(18) 0.5150(3) 0.34703(16) 0.0273(9) Uani 1 1 d . . . . .
C23 C 0.57817(17) 0.4314(2) 0.37019(16) 0.0265(9) Uani 1 1 d . . . . .
H23 H 0.551399 0.383567 0.372222 0.032 Uiso 1 1 calc R U . . .
C24 C 0.64279(17) 0.4203(2) 0.38989(16) 0.0238(9) Uani 1 1 d . . . . .
C25 C 0.68250(18) 0.4911(3) 0.38502(17) 0.0303(10) Uani 1 1 d . . . . .
H25 H 0.726037 0.483376 0.397661 0.036 Uiso 1 1 calc R U . . .
C26 C 0.65805(19) 0.5725(3) 0.36169(17) 0.0321(10) Uani 1 1 d . . . . .
H26 H 0.684988 0.619576 0.358472 0.038 Uiso 1 1 calc R U . . .
C27 C 0.59296(18) 0.5844(3) 0.34286(16) 0.0292(9) Uani 1 1 d . . . . .
H27 H 0.576538 0.639760 0.327359 0.035 Uiso 1 1 calc R U . . .
C28 C 0.59364(17) 0.0942(3) 0.52679(18) 0.0375(11) Uani 1 1 d . . . . .
H28A H 0.594119 0.055570 0.562878 0.045 Uiso 1 1 calc R U . . .
H28B H 0.610203 0.152307 0.542593 0.045 Uiso 1 1 calc R U . . .
C29 C 0.63359(18) 0.0541(3) 0.48611(19) 0.0349(10) Uani 1 1 d . . . . .
H29A H 0.676297 0.047239 0.511981 0.042 Uiso 1 1 calc R U . . .
H29B H 0.617576 -0.005321 0.473091 0.042 Uiso 1 1 calc R U . . .
C30 C 0.54791(17) 0.0469(3) 0.34499(19) 0.0331(10) Uani 1 1 d . . . . .
H30A H 0.538901 0.006747 0.308738 0.040 Uiso 1 1 calc R U . . .
H30B H 0.529426 0.022066 0.377659 0.040 Uiso 1 1 calc R U . . .
C31 C 0.61821(18) 0.0579(3) 0.36993(18) 0.0329(10) Uani 1 1 d . . . . .
H31A H 0.637712 -0.000922 0.374651 0.040 Uiso 1 1 calc R U . . .
H31B H 0.634660 0.090706 0.338842 0.040 Uiso 1 1 calc R U . . .
C32 C 0.63087(18) 0.2650(2) 0.41258(19) 0.0335(10) Uani 1 1 d . . . . .
H32A H 0.605688 0.254764 0.369762 0.040 Uiso 1 1 calc R U . . .
H32B H 0.602596 0.274977 0.440190 0.040 Uiso 1 1 calc R U . . .
C33 C 0.67288(18) 0.1854(3) 0.43527(19) 0.0354(10) Uani 1 1 d . . . . .
H33A H 0.703771 0.179883 0.410010 0.042 Uiso 1 1 calc R U . . .
H33B H 0.695423 0.194521 0.479183 0.042 Uiso 1 1 calc R U . . .
Cl1 Cl 0.1552(3) 0.3135(4) 0.2442(3) 0.0442(18) Uani 0.501(5) 1 d D U P A 1
O6 O 0.1741(4) 0.3495(6) 0.1930(3) 0.085(3) Uani 0.501(5) 1 d D U P A 1
O7 O 0.1911(3) 0.3576(5) 0.3001(3) 0.065(2) Uani 0.501(5) 1 d D U P A 1
O8 O 0.0902(3) 0.3340(6) 0.2358(3) 0.071(2) Uani 0.501(5) 1 d D U P A 1
O9 O 0.1652(3) 0.2204(4) 0.2510(4) 0.070(2) Uani 0.501(5) 1 d D U P A 1
Cl1B Cl 0.1574(2) 0.3068(4) 0.2512(3) 0.0291(14) Uani 0.499(5) 1 d D U P A 2
O6B O 0.1459(4) 0.3976(4) 0.2459(5) 0.103(3) Uani 0.499(5) 1 d D U P A 2
O7B O 0.2007(3) 0.2915(5) 0.3123(3) 0.0529(19) Uani 0.499(5) 1 d D U P A 2
O8B O 0.0996(3) 0.2609(5) 0.2493(3) 0.0466(19) Uani 0.499(5) 1 d D U P A 2
O9B O 0.1843(3) 0.2710(6) 0.2028(3) 0.068(2) Uani 0.499(5) 1 d D U P A 2

loop_
_atom_site_aniso_label
_atom_site_aniso_U_11
_atom_site_aniso_U_22
_atom_site_aniso_U_33
_atom_site_aniso_U_23
_atom_site_aniso_U_13
_atom_site_aniso_U_12
Zn1 0.0220(3) 0.0281(3) 0.0195(2) 0.0029(2) 0.00536(18) 0.0040(2)
O1 0.0260(16) 0.0409(18) 0.0357(16) -0.0018(13) 0.0107(13) 0.0087(13)
O2 0.0204(16) 0.0374(18) 0.0389(16) 0.0084(13) 0.0093(12) 0.0042(13)
O3 0.0270(16) 0.0275(16) 0.0405(16) 0.0040(13) 0.0065(13) 0.0013(13)
O4 0.0225(15) 0.0339(17) 0.0291(15) 0.0059(13) 0.0084(12) 0.0021(12)
O5 0.0287(16) 0.0365(17) 0.0305(15) -0.0011(13) 0.0061(13) -0.0039(14)
N1 0.0249(19) 0.0265(19) 0.0243(17) 0.0073(15) 0.0045(14) 0.0068(15)
N2 0.0213(19) 0.0233(19) 0.0242(17) 0.0015(15) 0.0057(14) 0.0004(15)
N3 0.0219(19) 0.039(2) 0.0190(16) 0.0022(15) 0.0082(14) 0.0072(16)
N4 0.026(2) 0.031(2) 0.0202(17) 0.0051(16) 0.0062(14) 0.0072(16)
N5 0.033(2) 0.030(2) 0.0293(19) 0.0056(16) 0.0071(15) 0.0018(16)
N6 0.023(2) 0.038(2) 0.036(2) 0.0074(18) 0.0049(16) -0.0046(17)
C1 0.029(2) 0.026(2) 0.026(2) 0.0004(18) 0.0124(18) 0.0077(18)
C2 0.022(2) 0.039(3) 0.025(2) 0.0035(18) 0.0117(17) 0.0062(19)
C3 0.024(2) 0.039(3) 0.026(2) 0.0091(19) 0.0053(18) 0.014(2)
C4 0.029(2) 0.052(3) 0.022(2) 0.005(2) 0.0058(18) 0.015(2)
C5 0.033(2) 0.023(2) 0.035(2) -0.0012(18) 0.0123(19) 0.0088(19)
C6 0.034(3) 0.027(2) 0.035(2) 0.0073(19) 0.012(2) 0.007(2)
C7 0.024(2) 0.027(2) 0.037(2) 0.0025(19) 0.0162(19) -0.0019(18)
C8 0.025(2) 0.017(2) 0.028(2) 0.0013(17) 0.0089(18) -0.0009(17)
C9 0.033(2) 0.020(2) 0.023(2) -0.0022(17) 0.0117(18) -0.0031(18)
C10 0.031(2) 0.022(2) 0.032(2) 0.0057(18) 0.0140(19) 0.0041(19)
C11 0.042(3) 0.024(2) 0.033(2) 0.0032(19) 0.010(2) 0.005(2)
C12 0.056(3) 0.024(2) 0.026(2) 0.0007(18) 0.017(2) 0.008(2)
C13 0.040(3) 0.024(2) 0.032(2) 0.0032(19) 0.016(2) 0.007(2)
C14 0.023(2) 0.055(3) 0.020(2) -0.005(2) 0.0059(17) 0.006(2)
C15 0.025(2) 0.040(3) 0.018(2) -0.0076(18) 0.0025(17) -0.002(2)
C16 0.023(2) 0.040(3) 0.021(2) 0.0015(18) 0.0048(17) 0.0014(19)
C17 0.022(2) 0.045(3) 0.022(2) -0.0030(19) 0.0077(17) -0.001(2)
C18 0.029(2) 0.037(3) 0.030(2) -0.0049(19) 0.0030(18) 0.000(2)
C19 0.033(3) 0.042(3) 0.040(3) -0.010(2) 0.002(2) -0.008(2)
C20 0.016(2) 0.056(3) 0.034(2) -0.017(2) 0.0002(19) -0.001(2)
C21 0.035(3) 0.041(3) 0.023(2) 0.0008(19) 0.0148(19) 0.003(2)
C22 0.031(2) 0.033(3) 0.021(2) -0.0013(18) 0.0120(18) 0.003(2)
C23 0.026(2) 0.029(3) 0.026(2) -0.0030(18) 0.0107(17) -0.0035(19)
C24 0.029(2) 0.024(2) 0.0201(19) -0.0036(17) 0.0087(17) 0.000(2)
C25 0.022(2) 0.042(3) 0.027(2) -0.004(2) 0.0073(18) -0.001(2)
C26 0.036(3) 0.031(3) 0.028(2) -0.0018(19) 0.0072(19) -0.005(2)
C27 0.039(3) 0.023(2) 0.027(2) 0.0002(18) 0.0104(19) 0.004(2)
C28 0.029(3) 0.044(3) 0.039(2) 0.008(2) 0.008(2) 0.008(2)
C29 0.030(2) 0.034(3) 0.042(3) 0.012(2) 0.011(2) 0.009(2)
C30 0.029(2) 0.033(3) 0.038(2) 0.003(2) 0.010(2) 0.003(2)
C31 0.030(2) 0.034(3) 0.039(2) 0.007(2) 0.017(2) 0.0055(19)
C32 0.035(3) 0.026(2) 0.040(2) 0.005(2) 0.012(2) 0.002(2)
C33 0.027(2) 0.038(3) 0.041(3) 0.004(2) 0.008(2) 0.003(2)
Cl1 0.044(3) 0.038(3) 0.044(3) -0.005(2) -0.001(2) -0.002(2)
O6 0.099(5) 0.100(6) 0.063(4) 0.026(5) 0.034(4) -0.022(5)
O7 0.057(4) 0.063(5) 0.066(4) -0.042(4) -0.002(3) -0.016(4)
O8 0.028(4) 0.095(6) 0.084(5) -0.008(4) 0.002(3) 0.012(4)
O9 0.080(5) 0.020(4) 0.092(5) -0.005(3) -0.016(4) -0.004(3)
Cl1B 0.022(2) 0.031(3) 0.036(2) -0.0012(18) 0.0107(17) -0.0034(19)
O6B 0.096(6) 0.048(5) 0.148(7) 0.011(4) -0.006(5) 0.008(4)
O7B 0.048(4) 0.068(5) 0.039(4) -0.002(4) 0.003(3) -0.006(4)
O8B 0.037(4) 0.061(4) 0.044(4) -0.004(3) 0.016(3) -0.016(4)
O9B 0.044(4) 0.113(6) 0.054(4) -0.032(5) 0.022(3) -0.006(4)

loop_
_atom_type_symbol
_atom_type_description
_atom_type_scat_dispersion_real
_atom_type_scat_dispersion_imag
_atom_type_scat_source
C C 0.0033 0.0016 'International Tables Vol C Tables 4.2.6.8 and 6.1.1.4'
H H 0.0000 0.0000 'International Tables Vol C Tables 4.2.6.8 and 6.1.1.4'
Cl Cl 0.1484 0.1585 'International Tables Vol C Tables 4.2.6.8 and 6.1.1.4'
N N 0.0061 0.0033 'International Tables Vol C Tables 4.2.6.8 and 6.1.1.4'
O O 0.0106 0.0060 'International Tables Vol C Tables 4.2.6.8 and 6.1.1.4'
Zn Zn 0.2839 1.4301 'International Tables Vol C Tables 4.2.6.8 and 6.1.1.4'

loop_
_geom_angle_atom_site_label_1
_geom_angle_atom_site_label_2
_geom_angle_atom_site_label_3
_geom_angle
O4 Zn1 N3 115.79(11)
O4 Zn1 N1 159.87(11)
N3 Zn1 N1 84.10(12)
O4 Zn1 N2 97.30(10)
N3 Zn1 N2 98.73(12)
N1 Zn1 N2 81.77(11)
O4 Zn1 N4 90.66(10)
N3 Zn1 N4 104.20(12)
N1 Zn1 N4 80.84(11)
N2 Zn1 N4 149.47(11)
O4 Zn1 O5 55.41(9)
N3 Zn1 O5 169.15(11)
N1 Zn1 O5 105.17(10)
N2 Zn1 O5 77.45(10)
N4 Zn1 O5 83.16(10)
C10 O1 C28 117.8(3)
C17 O2 C30 117.4(3)
C24 O3 C32 116.8(3)
N6 O4 Zn1 104.9(2)
N6 O5 Zn1 86.51(19)
C5 N1 C1 111.1(3)
C5 N1 C3 112.9(3)
C1 N1 C3 111.2(3)
C5 N1 Zn1 106.7(2)
C1 N1 Zn1 107.8(2)
C3 N1 Zn1 106.8(2)
C2 N2 C7 114.4(3)
C2 N2 Zn1 105.8(2)
C7 N2 Zn1 120.3(2)
C2 N2 H2 110(2)
C7 N2 H2 108(2)
Zn1 N2 H2 97(2)
C4 N3 C14 110.1(3)
C4 N3 Zn1 103.8(2)
C14 N3 Zn1 123.1(2)
C4 N3 H3 104(3)
C14 N3 H3 110(3)
Zn1 N3 H3 104(3)
C6 N4 C21 111.4(3)
C6 N4 Zn1 109.3(2)
C21 N4 Zn1 120.5(2)
C6 N4 H4 106(3)
C21 N4 H4 107(3)
Zn1 N4 H4 101(3)
C29 N5 C33 120.4(3)
C29 N5 C31 117.2(3)
C33 N5 C31 119.7(3)
O5 N6 O4 113.1(3)
N1 C1 C2 111.0(3)
N1 C1 H1A 109.4
C2 C1 H1A 109.4
N1 C1 H1B 109.4
C2 C1 H1B 109.4
H1A C1 H1B 108.0
N2 C2 C1 108.6(3)
N2 C2 H2A 110.0
C1 C2 H2A 110.0
N2 C2 H2B 110.0
C1 C2 H2B 110.0
H2A C2 H2B 108.4
N1 C3 C4 113.1(3)
N1 C3 H3A 109.0
C4 C3 H3A 109.0
N1 C3 H3B 109.0
C4 C3 H3B 109.0
H3A C3 H3B 107.8
N3 C4 C3 109.8(3)
N3 C4 H4A 109.7
C3 C4 H4A 109.7
N3 C4 H4B 109.7
C3 C4 H4B 109.7
H4A C4 H4B 108.2
N1 C5 C6 110.2(3)
N1 C5 H5A 109.6
C6 C5 H5A 109.6
N1 C5 H5B 109.6
C6 C5 H5B 109.6
H5A C5 H5B 108.1
N4 C6 C5 109.6(3)
N4 C6 H6A 109.8
C5 C6 H6A 109.8
N4 C6 H6B 109.8
C5 C6 H6B 109.8
H6A C6 H6B 108.2
N2 C7 C8 110.4(3)
N2 C7 H7A 109.6
C8 C7 H7A 109.6
N2 C7 H7B 109.6
C8 C7 H7B 109.6
H7A C7 H7B 108.1
C9 C8 C13 119.0(3)
C9 C8 C7 121.3(3)
C13 C8 C7 119.3(3)
C8 C9 C10 121.2(3)
C8 C9 H9 119.4
C10 C9 H9 119.4
O1 C10 C11 124.5(4)
O1 C10 C9 116.2(3)
C11 C10 C9 119.3(4)
C10 C11 C12 119.3(4)
C10 C11 H11 120.3
C12 C11 H11 120.3
C13 C12 C11 121.2(4)
C13 C12 H12 119.4
C11 C12 H12 119.4
C12 C13 C8 119.9(4)
C12 C13 H13 120.1
C8 C13 H13 120.1
N3 C14 C15 111.3(3)
N3 C14 H14A 109.4
C15 C14 H14A 109.4
N3 C14 H14B 109.4
C15 C14 H14B 109.4
H14A C14 H14B 108.0
C16 C15 C20 118.9(4)
C16 C15 C14 120.1(4)
C20 C15 C14 121.0(4)
C15 C16 C17 121.5(4)
C15 C16 H16 119.3
C17 C16 H16 119.3
O2 C17 C18 125.2(4)
O2 C17 C16 115.4(3)
C18 C17 C16 119.4(4)
C17 C18 C19 119.3(4)
C17 C18 H18 120.4
C19 C18 H18 120.4
C20 C19 C18 120.8(4)
C20 C19 H19 119.6
C18 C19 H19 119.6
C19 C20 C15 120.2(4)
C19 C20 H20 119.9
C15 C20 H20 119.9
C22 C21 N4 114.4(3)
C22 C21 H21A 108.7
N4 C21 H21A 108.7
C22 C21 H21B 108.7
N4 C21 H21B 108.7
H21A C21 H21B 107.6
C27 C22 C23 119.3(4)
C27 C22 C21 120.9(3)
C23 C22 C21 119.8(3)
C24 C23 C22 120.1(4)
C24 C23 H23 120.0
C22 C23 H23 120.0
O3 C24 C23 123.8(3)
O3 C24 C25 116.5(3)
C23 C24 C25 119.7(4)
C26 C25 C24 120.5(4)
C26 C25 H25 119.7
C24 C25 H25 119.7
C25 C26 C27 120.0(4)
C25 C26 H26 120.0
C27 C26 H26 120.0
C22 C27 C26 120.4(4)
C22 C27 H27 119.8
C26 C27 H27 119.8
O1 C28 C29 108.2(3)
O1 C28 H28A 110.1
C29 C28 H28A 110.1
O1 C28 H28B 110.1
C29 C28 H28B 110.1
H28A C28 H28B 108.4
N5 C29 C28 115.8(3)
N5 C29 H29A 108.3
C28 C29 H29A 108.3
N5 C29 H29B 108.3
C28 C29 H29B 108.3
H29A C29 H29B 107.4
O2 C30 C31 107.1(3)
O2 C30 H30A 110.3
C31 C30 H30A 110.3
O2 C30 H30B 110.3
C31 C30 H30B 110.3
H30A C30 H30B 108.6
N5 C31 C30 114.0(3)
N5 C31 H31A 108.8
C30 C31 H31A 108.8
N5 C31 H31B 108.8
C30 C31 H31B 108.8
H31A C31 H31B 107.7
O3 C32 C33 107.2(3)
O3 C32 H32A 110.3
C33 C32 H32A 110.3
O3 C32 H32B 110.3
C33 C32 H32B 110.3
H32A C32 H32B 108.5
N5 C33 C32 110.8(3)
N5 C33 H33A 109.5
C32 C33 H33A 109.5
N5 C33 H33B 109.5
C32 C33 H33B 109.5
H33A C33 H33B 108.1
O6 Cl1 O9 113.4(7)
O6 Cl1 O8 107.3(6)
O9 Cl1 O8 110.6(6)
O6 Cl1 O7 106.9(6)
O9 Cl1 O7 108.9(6)
O8 Cl1 O7 109.6(6)
O6B Cl1B O9B 114.1(7)
O6B Cl1B O8B 109.1(6)
O9B Cl1B O8B 108.5(5)
O6B Cl1B O7B 107.3(6)
O9B Cl1B O7B 108.8(5)
O8B Cl1B O7B 109.0(5)

loop_
_geom_bond_atom_site_label_1
_geom_bond_atom_site_label_2
_geom_bond_distance
Zn1 O4 2.041(2)
Zn1 N3 2.080(3)
Zn1 N1 2.135(3)
Zn1 N2 2.212(3)
Zn1 N4 2.213(3)
Zn1 O5 2.437(2)
O1 C10 1.371(4)
O1 C28 1.422(4)
O2 C17 1.358(4)
O2 C30 1.430(4)
O3 C24 1.372(4)
O3 C32 1.440(4)
O4 N6 1.277(4)
O5 N6 1.253(4)
N1 C5 1.480(4)
N1 C1 1.484(4)
N1 C3 1.488(4)
N2 C2 1.473(4)
N2 C7 1.489(4)
N2 H2 0.87(3)
N3 C4 1.477(5)
N3 C14 1.497(4)
N3 H3 0.84(4)
N4 C6 1.472(4)
N4 C21 1.509(4)
N4 H4 0.859(10)
N5 C29 1.439(4)
N5 C33 1.442(4)
N5 C31 1.445(5)
C1 C2 1.513(4)
C1 H1A 0.9700
C1 H1B 0.9700
C2 H2A 0.9700
C2 H2B 0.9700
C3 C4 1.522(5)
C3 H3A 0.9700
C3 H3B 0.9700
C4 H4A 0.9700
C4 H4B 0.9700
C5 C6 1.529(5)
C5 H5A 0.9700
C5 H5B 0.9700
C6 H6A 0.9700
C6 H6B 0.9700
C7 C8 1.506(5)
C7 H7A 0.9700
C7 H7B 0.9700
C8 C9 1.383(5)
C8 C13 1.392(5)
C9 C10 1.390(5)
C9 H9 0.9300
C10 C11 1.382(5)
C11 C12 1.391(5)
C11 H11 0.9300
C12 C13 1.370(5)
C12 H12 0.9300
C13 H13 0.9300
C14 C15 1.512(5)
C14 H14A 0.9700
C14 H14B 0.9700
C15 C16 1.374(5)
C15 C20 1.391(5)
C16 C17 1.388(5)
C16 H16 0.9300
C17 C18 1.386(5)
C18 C19 1.388(5)
C18 H18 0.9300
C19 C20 1.376(5)
C19 H19 0.9300
C20 H20 0.9300
C21 C22 1.507(5)
C21 H21A 0.9700
C21 H21B 0.9700
C22 C27 1.375(5)
C22 C23 1.408(5)
C23 C24 1.381(5)
C23 H23 0.9300
C24 C25 1.387(5)
C25 C26 1.373(5)
C25 H25 0.9300
C26 C27 1.391(5)
C26 H26 0.9300
C27 H27 0.9300
C28 C29 1.506(5)
C28 H28A 0.9700
C28 H28B 0.9700
C29 H29A 0.9700
C29 H29B 0.9700
C30 C31 1.507(5)
C30 H30A 0.9700
C30 H30B 0.9700
C31 H31A 0.9700
C31 H31B 0.9700
C32 C33 1.508(5)
C32 H32A 0.9700
C32 H32B 0.9700
C33 H33A 0.9700
C33 H33B 0.9700
Cl1 O6 1.384(7)
Cl1 O9 1.410(7)
Cl1 O8 1.419(6)
Cl1 O7 1.434(6)
Cl1B O6B 1.377(7)
Cl1B O9B 1.425(7)
Cl1B O8B 1.428(6)
Cl1B O7B 1.448(6)

loop_
_geom_hbond_atom_site_label_D
_geom_hbond_atom_site_label_H
_geom_hbond_atom_site_label_A
_geom_hbond_distance_DH
_geom_hbond_distance_HA
_geom_hbond_distance_DA
_geom_hbond_angle_DHA
_geom_hbond_site_symmetry_A
_geom_hbond_publ_flag
N2 H2 O5 0.87(3) 2.36(4) 2.913(4) 121(3) . yes
N3 H3 O7 0.84(4) 2.28(4) 3.027(8) 147(3) . yes
N3 H3 O7B^b 0.84(4) 2.38(4) 3.201(7) 165(3) . yes
N4 H4 O5 0.859(10) 2.153(16) 2.978(4) 161(3) 5_666 yes

loop_
_geom_torsion_atom_site_label_1
_geom_torsion_atom_site_label_2
_geom_torsion_atom_site_label_3
_geom_torsion_atom_site_label_4
_geom_torsion
Zn1 O5 N6 O4 -1.8(3)
Zn1 O4 N6 O5 2.3(3)
C5 N1 C1 C2 -155.7(3)
C3 N1 C1 C2 77.7(3)
Zn1 N1 C1 C2 -39.1(3)
C7 N2 C2 C1 -178.1(3)
Zn1 N2 C2 C1 -43.4(3)
N1 C1 C2 N2 57.3(4)
C5 N1 C3 C4 100.0(4)
C1 N1 C3 C4 -134.3(3)
Zn1 N1 C3 C4 -17.0(4)
C14 N3 C4 C3 176.3(3)
Zn1 N3 C4 C3 -50.2(3)
N1 C3 C4 N3 46.6(4)
C1 N1 C5 C6 165.5(3)
C3 N1 C5 C6 -68.8(4)
Zn1 N1 C5 C6 48.3(3)
C21 N4 C6 C5 164.9(3)
Zn1 N4 C6 C5 29.3(4)
N1 C5 C6 N4 -52.9(4)
C2 N2 C7 C8 -146.9(3)
Zn1 N2 C7 C8 85.5(3)
N2 C7 C8 C9 -100.4(4)
N2 C7 C8 C13 71.9(4)
C13 C8 C9 C10 -2.8(5)
C7 C8 C9 C10 169.6(3)
C28 O1 C10 C11 -14.3(5)
C28 O1 C10 C9 164.4(3)
C8 C9 C10 O1 -179.1(3)
C8 C9 C10 C11 -0.3(6)
O1 C10 C11 C12 -177.8(3)
C9 C10 C11 C12 3.5(6)
C10 C11 C12 C13 -3.6(6)
C11 C12 C13 C8 0.5(6)
C9 C8 C13 C12 2.7(5)
C7 C8 C13 C12 -169.8(3)
C4 N3 C14 C15 -178.3(3)
Zn1 N3 C14 C15 59.0(4)
N3 C14 C15 C16 -103.7(4)
N3 C14 C15 C20 78.3(4)
C20 C15 C16 C17 0.3(5)
C14 C15 C16 C17 -177.7(3)
C30 O2 C17 C18 0.3(5)
C30 O2 C17 C16 -179.3(3)
C15 C16 C17 O2 -179.4(3)
C15 C16 C17 C18 0.9(5)
O2 C17 C18 C19 178.8(3)
C16 C17 C18 C19 -1.6(5)
C17 C18 C19 C20 1.1(6)
C18 C19 C20 C15 0.2(6)
C16 C15 C20 C19 -0.9(5)
C14 C15 C20 C19 177.1(3)
C6 N4 C21 C22 122.9(3)
Zn1 N4 C21 C22 -107.0(3)
N4 C21 C22 C27 -108.1(4)
N4 C21 C22 C23 74.4(4)
C27 C22 C23 C24 1.6(5)
C21 C22 C23 C24 179.1(3)
C32 O3 C24 C23 5.7(5)
C32 O3 C24 C25 -173.4(3)
C22 C23 C24 O3 179.1(3)
C22 C23 C24 C25 -1.9(5)
O3 C24 C25 C26 -179.9(3)
C23 C24 C25 C26 1.0(5)
C24 C25 C26 C27 0.2(5)
C23 C22 C27 C26 -0.4(5)
C21 C22 C27 C26 -177.9(3)
C25 C26 C27 C22 -0.5(5)
C10 O1 C28 C29 -179.5(3)
C33 N5 C29 C28 74.4(4)
C31 N5 C29 C28 -124.3(4)
O1 C28 C29 N5 58.8(4)
C17 O2 C30 C31 -170.0(3)
C29 N5 C31 C30 76.9(4)
C33 N5 C31 C30 -121.6(4)
O2 C30 C31 N5 69.8(4)
C24 O3 C32 C33 174.8(3)
C29 N5 C33 C32 -116.5(4)
C31 N5 C33 C32 82.6(4)
O3 C32 C33 N5 -174.9(3)
